data_4130067
loop_
_publ_author_name
'Mukherjee, Arup'
'Nerush, Alexander'
'Leitus, Gregory'
'Shimon, Linda J. W.'
'Ben David, Yehoshoa'
'Espinosa Jalapa, Noel Angel'
'Milstein, David'

_publ_section_title
;
 Manganese-Catalyzed Environmentally Benign Dehydrogenative Coupling of
 Alcohols and Amines to Form Aldimines and H2: A Catalytic and Mechanistic
 Study.
;
_journal_issue 13
_journal_name_full 'Journal of the American Chemical Society'
_journal_page_first 4298
_journal_page_last 4301
_journal_paper_doi 10.1021/jacs.5b13519
_journal_volume 138
_journal_year 2016
_chemical_formula_moiety 'C32 H50 Mn N O3 P2'
_chemical_formula_sum 'C32 H50 Mn N O3 P2'
_chemical_formula_weight 613.61
_space_group_crystal_system monoclinic
_space_group_IT_number 14
_space_group_name_Hall '-P 2ybc'
_space_group_name_H-M_alt 'P 1 21/c 1'
_atom_sites_solution_hydrogens geom
_audit_creation_method SHELXL-2014/7
_cell_angle_alpha 90
_cell_angle_beta 100.158(3)
_cell_angle_gamma 90
_cell_formula_units_Z 4
_cell_length_a 13.1263(11)
_cell_length_b 12.6361(10)
_cell_length_c 19.5781(12)
_cell_measurement_reflns_used 34864
_cell_measurement_temperature 100(2)
_cell_measurement_theta_max 26.4
_cell_measurement_theta_min 2.4
_cell_volume 3196.4(4)
_computing_cell_refinement 'Bruker Apex2'
_computing_data_collection 'Bruker Apex2'
_computing_data_reduction 'Bruker Apex2'
_computing_structure_refinement 'SHELXL-2014/7 (Sheldrick, 2014)'
_computing_structure_solution 'SHELXT-2014/7 (Sheldrick, 2014)'
_diffrn_ambient_temperature 100(2)
_diffrn_measured_fraction_theta_full 0.997
_diffrn_measured_fraction_theta_max 0.997
_diffrn_measurement_device_type 'Bruker KappaApexII CCD'
_diffrn_measurement_method 'phi and omega scans'
_diffrn_radiation_type MoK\a
_diffrn_radiation_wavelength 0.71073
_diffrn_reflns_av_R_equivalents 0.0623
_diffrn_reflns_av_unetI/netI 0.0524
_diffrn_reflns_Laue_measured_fraction_full 0.997
_diffrn_reflns_Laue_measured_fraction_max 0.997
_diffrn_reflns_limit_h_max 15
_diffrn_reflns_limit_h_min -15
_diffrn_reflns_limit_k_max 15
_diffrn_reflns_limit_k_min -15
_diffrn_reflns_limit_l_max 17
_diffrn_reflns_limit_l_min -23
_diffrn_reflns_number 27574
_diffrn_reflns_point_group_measured_fraction_full 0.997
_diffrn_reflns_point_group_measured_fraction_max 0.997
_diffrn_reflns_theta_full 25.242
_diffrn_reflns_theta_max 25.346
_diffrn_reflns_theta_min 3.224
_exptl_absorpt_coefficient_mu 0.545
_exptl_absorpt_correction_T_max 0.964
_exptl_absorpt_correction_T_min 0.899
_exptl_absorpt_correction_type multi-scan
_exptl_absorpt_process_details 'Bruker Apex2'
_exptl_crystal_colour orange
_exptl_crystal_density_diffrn 1.275
_exptl_crystal_description plate
_exptl_crystal_F_000 1312
_exptl_crystal_size_max 0.180
_exptl_crystal_size_mid 0.080
_exptl_crystal_size_min 0.050
_refine_diff_density_max 0.607
_refine_diff_density_min -0.403
_refine_diff_density_rms 0.069
_refine_ls_extinction_method none
_refine_ls_goodness_of_fit_ref 1.032
_refine_ls_hydrogen_treatment constr
_refine_ls_matrix_type full
_refine_ls_number_parameters 364
_refine_ls_number_reflns 5828
_refine_ls_number_restraints 0
_refine_ls_restrained_S_all 1.032
_refine_ls_R_factor_all 0.0620
_refine_ls_R_factor_gt 0.0443
_refine_ls_shift/su_max 0.000
_refine_ls_shift/su_mean 0.000
_refine_ls_structure_factor_coef Fsqd
_refine_ls_weighting_details 'w=1/[\s^2^(Fo^2^)+(0.0310P)^2^+4.7448P] where P=(Fo^2^+2Fc^2^)/3'
_refine_ls_weighting_scheme calc
_refine_ls_wR_factor_gt 0.0932
_refine_ls_wR_factor_ref 0.1007
_reflns_Friedel_coverage 0.000
_reflns_number_gt 4643
_reflns_number_total 5828
_reflns_threshold_expression 'I > 2\s(I)'
_cod_data_source_file ja5b13519_si_002.cif
_cod_data_source_block m1757
_cod_original_sg_symbol_H-M 'P 21/c'
_cod_database_code 4130067
_shelx_shelxl_version_number 2014/7
_shelx_space_group_comment
;
The symmetry employed for this shelxl refinement is uniquely defined
by the following loop, which should always be used as a source of
symmetry information in preference to the above space-group names.
They are only intended as comments.
;
_shelx_estimated_absorpt_t_min 0.908
_shelx_estimated_absorpt_t_max 0.973

loop_
_space_group_symop_operation_xyz
'x, y, z'
'-x, y+1/2, -z+1/2'
'-x, -y, -z'
'x, -y-1/2, z-1/2'

loop_
_atom_site_label
_atom_site_type_symbol
_atom_site_fract_x
_atom_site_fract_y
_atom_site_fract_z
_atom_site_U_iso_or_equiv
_atom_site_adp_type
_atom_site_occupancy
_atom_site_site_symmetry_order
_atom_site_calc_flag
_atom_site_refinement_flags_posn
_atom_site_refinement_flags_adp
Mn1 Mn 0.20122(3) 0.21076(3) 0.12631(2) 0.01226(11) Uani 1 1 d . .
P1 P 0.18940(5) 0.37527(6) 0.18426(4) 0.01430(16) Uani 1 1 d . .
P2 P 0.24255(5) 0.03189(6) 0.11208(4) 0.01389(17) Uani 1 1 d . .
O1 O -0.01810(15) 0.16849(16) 0.12932(11) 0.0228(5) Uani 1 1 d . .
O2 O 0.11825(15) 0.27532(17) -0.01708(10) 0.0240(5) Uani 1 1 d . .
O3 O 0.35252(14) 0.23117(15) 0.12350(9) 0.0161(4) Uani 1 1 d . .
N1 N 0.24732(17) 0.16898(18) 0.22981(11) 0.0141(5) Uani 1 1 d . .
C1 C 0.1379(2) 0.3122(2) 0.25670(14) 0.0173(6) Uani 1 1 d . .
H1A H 0.1376 0.3632 0.2950 0.021 Uiso 1 1 calc R U
H1B H 0.0663 0.2868 0.2407 0.021 Uiso 1 1 calc R U
C2 C 0.2091(2) 0.2207(2) 0.28044(14) 0.0173(6) Uani 1 1 d . .
C3 C 0.2352(2) 0.1928(2) 0.34969(15) 0.0238(7) Uani 1 1 d . .
H3 H 0.2059 0.2288 0.3842 0.029 Uiso 1 1 calc R U
C4 C 0.3052(2) 0.1110(2) 0.36747(16) 0.0244(7) Uani 1 1 d . .
H4 H 0.3252 0.0909 0.4147 0.029 Uiso 1 1 calc R U
C5 C 0.3457(2) 0.0589(2) 0.31647(15) 0.0213(7) Uani 1 1 d . .
H5 H 0.3948 0.0038 0.3284 0.026 Uiso 1 1 calc R U
C6 C 0.3142(2) 0.0876(2) 0.24766(14) 0.0160(6) Uani 1 1 d . .
C7 C 0.3473(2) 0.0285(2) 0.18881(14) 0.0169(6) Uani 1 1 d . .
H7A H 0.3634 -0.0458 0.2027 0.020 Uiso 1 1 calc R U
H7B H 0.4106 0.0613 0.1772 0.020 Uiso 1 1 calc R U
C8 C 0.3071(2) 0.4479(2) 0.23647(15) 0.0207(7) Uani 1 1 d . .
C9 C 0.3972(2) 0.3692(2) 0.25348(16) 0.0237(7) Uani 1 1 d . .
H9A H 0.4072 0.3329 0.2110 0.036 Uiso 1 1 calc R U
H9B H 0.3812 0.3171 0.2872 0.036 Uiso 1 1 calc R U
H9C H 0.4605 0.4075 0.2732 0.036 Uiso 1 1 calc R U
C10 C 0.3431(2) 0.5401(2) 0.19531(17) 0.0269(7) Uani 1 1 d . .
H10A H 0.4076 0.5695 0.2212 0.040 Uiso 1 1 calc R U
H10B H 0.2898 0.5952 0.1884 0.040 Uiso 1 1 calc R U
H10C H 0.3549 0.5143 0.1501 0.040 Uiso 1 1 calc R U
C11 C 0.2872(2) 0.4915(3) 0.30655(16) 0.0262(7) Uani 1 1 d . .
H11A H 0.3467 0.5341 0.3281 0.039 Uiso 1 1 calc R U
H11B H 0.2776 0.4325 0.3372 0.039 Uiso 1 1 calc R U
H11C H 0.2249 0.5357 0.2988 0.039 Uiso 1 1 calc R U
C12 C 0.0898(2) 0.4769(2) 0.14586(15) 0.0184(6) Uani 1 1 d . .
C13 C 0.1220(2) 0.5254(2) 0.08085(15) 0.0224(7) Uani 1 1 d . .
H13A H 0.0668 0.5719 0.0576 0.034 Uiso 1 1 calc R U
H13B H 0.1341 0.4687 0.0491 0.034 Uiso 1 1 calc R U
H13C H 0.1857 0.5665 0.0944 0.034 Uiso 1 1 calc R U
C14 C -0.0143(2) 0.4214(2) 0.12218(16) 0.0212(7) Uani 1 1 d . .
H14A H -0.0367 0.3877 0.1622 0.032 Uiso 1 1 calc R U
H14B H -0.0066 0.3674 0.0875 0.032 Uiso 1 1 calc R U
H14C H -0.0661 0.4735 0.1017 0.032 Uiso 1 1 calc R U
C15 C 0.0720(2) 0.5645(2) 0.19714(16) 0.0229(7) Uani 1 1 d . .
H15A H 0.0161 0.6111 0.1751 0.034 Uiso 1 1 calc R U
H15B H 0.1356 0.6057 0.2103 0.034 Uiso 1 1 calc R U
H15C H 0.0529 0.5323 0.2387 0.034 Uiso 1 1 calc R U
C16 C 0.3072(2) -0.0184(2) 0.03895(15) 0.0187(6) Uani 1 1 d . .
C17 C 0.3901(2) -0.1029(2) 0.06227(17) 0.0254(7) Uani 1 1 d . .
H17A H 0.4193 -0.1269 0.0222 0.038 Uiso 1 1 calc R U
H17B H 0.3587 -0.1631 0.0824 0.038 Uiso 1 1 calc R U
H17C H 0.4452 -0.0727 0.0971 0.038 Uiso 1 1 calc R U
C18 C 0.2256(2) -0.0602(2) -0.02060(15) 0.0241(7) Uani 1 1 d . .
H18A H 0.1714 -0.0069 -0.0332 0.036 Uiso 1 1 calc R U
H18B H 0.1950 -0.1252 -0.0059 0.036 Uiso 1 1 calc R U
H18C H 0.2583 -0.0754 -0.0608 0.036 Uiso 1 1 calc R U
C19 C 0.3604(2) 0.0745(2) 0.00938(16) 0.0231(7) Uani 1 1 d . .
H19A H 0.3930 0.0495 -0.0290 0.035 Uiso 1 1 calc R U
H19B H 0.4133 0.1045 0.0458 0.035 Uiso 1 1 calc R U
H19C H 0.3089 0.1289 -0.0076 0.035 Uiso 1 1 calc R U
C20 C 0.1512(2) -0.0755(2) 0.13235(15) 0.0187(6) Uani 1 1 d . .
C21 C 0.1256(2) -0.0549(2) 0.20455(15) 0.0222(7) Uani 1 1 d . .
H21A H 0.1020 0.0184 0.2073 0.033 Uiso 1 1 calc R U
H21B H 0.1875 -0.0665 0.2397 0.033 Uiso 1 1 calc R U
H21C H 0.0707 -0.1033 0.2128 0.033 Uiso 1 1 calc R U
C22 C 0.1960(2) -0.1882(2) 0.13373(18) 0.0276(7) Uani 1 1 d . .
H22A H 0.2614 -0.1911 0.1668 0.041 Uiso 1 1 calc R U
H22B H 0.2084 -0.2070 0.0873 0.041 Uiso 1 1 calc R U
H22C H 0.1467 -0.2383 0.1480 0.041 Uiso 1 1 calc R U
C23 C 0.0487(2) -0.0726(2) 0.08012(16) 0.0230(7) Uani 1 1 d . .
H23A H -0.0006 -0.1220 0.0950 0.034 Uiso 1 1 calc R U
H23B H 0.0615 -0.0931 0.0341 0.034 Uiso 1 1 calc R U
H23C H 0.0201 -0.0008 0.0780 0.034 Uiso 1 1 calc R U
C24 C 0.3821(2) 0.3050(2) 0.07884(15) 0.0181(6) Uani 1 1 d . .
H24A H 0.3566 0.3755 0.0901 0.022 Uiso 1 1 calc R U
H24B H 0.3489 0.2874 0.0308 0.022 Uiso 1 1 calc R U
C25 C 0.4992(2) 0.3106(2) 0.08242(16) 0.0196(6) Uani 1 1 d . .
C26 C 0.5670(2) 0.2639(2) 0.13629(17) 0.0245(7) Uani 1 1 d . .
H26 H 0.5408 0.2271 0.1718 0.029 Uiso 1 1 calc R U
C27 C 0.6734(2) 0.2705(2) 0.13860(19) 0.0310(8) Uani 1 1 d . .
H27 H 0.7190 0.2384 0.1759 0.037 Uiso 1 1 calc R U
C28 C 0.7138(2) 0.3230(3) 0.0875(2) 0.0340(9) Uani 1 1 d . .
H28 H 0.7865 0.3270 0.0893 0.041 Uiso 1 1 calc R U
C29 C 0.6460(3) 0.3700(3) 0.03350(19) 0.0343(8) Uani 1 1 d . .
H29 H 0.6723 0.4065 -0.0021 0.041 Uiso 1 1 calc R U
C30 C 0.5406(2) 0.3636(2) 0.03159(16) 0.0254(7) Uani 1 1 d . .
H30 H 0.4951 0.3964 -0.0055 0.030 Uiso 1 1 calc R U
C31 C 0.0697(2) 0.1848(2) 0.12954(14) 0.0159(6) Uani 1 1 d . .
C32 C 0.1555(2) 0.2495(2) 0.03907(15) 0.0164(6) Uani 1 1 d . .

loop_
_atom_site_aniso_label
_atom_site_aniso_U_11
_atom_site_aniso_U_22
_atom_site_aniso_U_33
_atom_site_aniso_U_23
_atom_site_aniso_U_13
_atom_site_aniso_U_12
Mn1 0.0130(2) 0.0131(2) 0.0107(2) 0.00000(18) 0.00199(15) -0.00090(16)
P1 0.0157(4) 0.0137(4) 0.0137(4) -0.0008(3) 0.0032(3) -0.0009(3)
P2 0.0142(3) 0.0135(4) 0.0142(4) -0.0002(3) 0.0029(3) -0.0003(3)
O1 0.0168(11) 0.0198(11) 0.0321(13) -0.0010(9) 0.0053(9) -0.0028(8)
O2 0.0263(11) 0.0298(12) 0.0146(11) 0.0034(10) -0.0001(9) -0.0004(9)
O3 0.0160(10) 0.0165(10) 0.0163(10) 0.0013(8) 0.0042(8) -0.0020(8)
N1 0.0157(12) 0.0140(12) 0.0126(12) -0.0007(10) 0.0025(9) -0.0015(9)
C1 0.0206(14) 0.0179(15) 0.0148(15) -0.0015(12) 0.0072(11) 0.0001(12)
C2 0.0177(14) 0.0170(15) 0.0174(15) -0.0006(12) 0.0032(11) -0.0020(11)
C3 0.0357(18) 0.0229(17) 0.0125(16) 0.0011(13) 0.0036(13) -0.0044(13)
C4 0.0336(17) 0.0264(17) 0.0122(16) 0.0049(13) 0.0011(13) 0.0000(14)
C5 0.0227(15) 0.0201(16) 0.0191(17) 0.0050(13) -0.0022(12) 0.0027(12)
C6 0.0165(14) 0.0149(14) 0.0155(15) -0.0003(12) -0.0006(11) -0.0030(11)
C7 0.0162(14) 0.0145(14) 0.0197(16) 0.0005(12) 0.0019(12) 0.0005(11)
C8 0.0212(15) 0.0187(15) 0.0212(17) -0.0066(13) 0.0011(12) -0.0056(12)
C9 0.0195(15) 0.0275(17) 0.0217(17) -0.0054(14) -0.0029(12) -0.0072(13)
C10 0.0240(16) 0.0221(17) 0.0337(19) -0.0036(15) 0.0029(14) -0.0059(13)
C11 0.0299(17) 0.0261(17) 0.0212(17) -0.0078(14) 0.0010(13) -0.0010(14)
C12 0.0213(15) 0.0141(15) 0.0202(16) 0.0034(12) 0.0043(12) 0.0035(11)
C13 0.0266(16) 0.0180(16) 0.0222(17) 0.0044(13) 0.0038(13) 0.0015(12)
C14 0.0194(15) 0.0198(15) 0.0237(17) 0.0015(13) 0.0013(12) 0.0019(12)
C15 0.0253(16) 0.0167(15) 0.0276(18) 0.0001(13) 0.0074(13) 0.0015(12)
C16 0.0208(15) 0.0199(15) 0.0169(16) -0.0037(13) 0.0077(12) 0.0011(12)
C17 0.0245(16) 0.0252(17) 0.0277(18) -0.0026(14) 0.0082(13) 0.0061(13)
C18 0.0285(17) 0.0259(17) 0.0183(17) -0.0060(14) 0.0051(13) -0.0014(13)
C19 0.0243(16) 0.0280(17) 0.0195(17) -0.0030(14) 0.0107(13) -0.0010(13)
C20 0.0200(15) 0.0138(14) 0.0234(17) 0.0006(13) 0.0067(12) -0.0062(12)
C21 0.0244(16) 0.0189(16) 0.0245(17) 0.0028(13) 0.0075(13) -0.0051(12)
C22 0.0323(17) 0.0149(16) 0.037(2) 0.0026(14) 0.0104(14) -0.0023(13)
C23 0.0198(15) 0.0216(16) 0.0278(18) -0.0048(14) 0.0047(13) -0.0066(12)
C24 0.0182(14) 0.0157(15) 0.0212(16) -0.0005(13) 0.0060(12) -0.0009(11)
C25 0.0210(15) 0.0122(14) 0.0269(17) -0.0069(13) 0.0082(12) -0.0035(11)
C26 0.0239(16) 0.0160(15) 0.0341(19) -0.0023(14) 0.0068(14) -0.0021(12)
C27 0.0222(16) 0.0198(17) 0.049(2) -0.0062(16) 0.0008(15) 0.0001(13)
C28 0.0172(16) 0.0256(18) 0.062(3) -0.0193(17) 0.0158(16) -0.0086(13)
C29 0.036(2) 0.0291(19) 0.043(2) -0.0111(17) 0.0218(17) -0.0145(15)
C30 0.0298(17) 0.0208(16) 0.0272(18) -0.0038(14) 0.0099(14) -0.0073(13)
C31 0.0207(15) 0.0127(14) 0.0137(15) 0.0007(11) 0.0016(11) 0.0017(11)
C32 0.0150(13) 0.0147(14) 0.0202(17) -0.0031(12) 0.0051(12) -0.0019(11)

loop_
_atom_type_symbol
_atom_type_description
_atom_type_scat_dispersion_real
_atom_type_scat_dispersion_imag
_atom_type_scat_source
C C 0.0033 0.0016 'International Tables Vol C Tables 4.2.6.8 and 6.1.1.4'
H H 0.0000 0.0000 'International Tables Vol C Tables 4.2.6.8 and 6.1.1.4'
N N 0.0061 0.0033 'International Tables Vol C Tables 4.2.6.8 and 6.1.1.4'
O O 0.0106 0.0060 'International Tables Vol C Tables 4.2.6.8 and 6.1.1.4'
P P 0.1023 0.0942 'International Tables Vol C Tables 4.2.6.8 and 6.1.1.4'
Mn Mn 0.3368 0.7283 'International Tables Vol C Tables 4.2.6.8 and 6.1.1.4'

loop_
_geom_angle_atom_site_label_1
_geom_angle_atom_site_label_2
_geom_angle_atom_site_label_3
_geom_angle
C31 Mn1 C32 85.37(12)
C31 Mn1 O3 176.63(11)
C32 Mn1 O3 96.09(10)
C31 Mn1 N1 92.07(11)
C32 Mn1 N1 176.84(11)
O3 Mn1 N1 86.57(8)
C31 Mn1 P2 94.18(9)
C32 Mn1 P2 101.34(9)
O3 Mn1 P2 82.57(6)
N1 Mn1 P2 80.67(7)
C31 Mn1 P1 89.94(9)
C32 Mn1 P1 100.26(9)
O3 Mn1 P1 92.78(6)
N1 Mn1 P1 77.86(7)
P2 Mn1 P1 158.27(3)
C1 P1 C12 106.00(13)
C1 P1 C8 99.51(13)
C12 P1 C8 108.69(13)
C1 P1 Mn1 93.01(9)
C12 P1 Mn1 120.06(10)
C8 P1 Mn1 123.62(9)
C7 P2 C16 103.78(12)
C7 P2 C20 102.73(13)
C16 P2 C20 107.54(13)
C7 P2 Mn1 94.58(9)
C16 P2 Mn1 123.63(9)
C20 P2 Mn1 119.64(9)
C24 O3 Mn1 119.51(16)
C2 N1 C6 118.9(2)
C2 N1 Mn1 120.60(18)
C6 N1 Mn1 120.49(18)
C2 C1 P1 105.97(18)
C2 C1 H1A 110.5
P1 C1 H1A 110.5
C2 C1 H1B 110.5
P1 C1 H1B 110.5
H1A C1 H1B 108.7
N1 C2 C3 122.3(3)
N1 C2 C1 115.7(2)
C3 C2 C1 122.0(3)
C2 C3 C4 118.3(3)
C2 C3 H3 120.8
C4 C3 H3 120.8
C5 C4 C3 119.8(3)
C5 C4 H4 120.1
C3 C4 H4 120.1
C4 C5 C6 119.5(3)
C4 C5 H5 120.3
C6 C5 H5 120.3
N1 C6 C5 121.1(3)
N1 C6 C7 116.2(2)
C5 C6 C7 122.6(3)
C6 C7 P2 109.76(18)
C6 C7 H7A 109.7
P2 C7 H7A 109.7
C6 C7 H7B 109.7
P2 C7 H7B 109.7
H7A C7 H7B 108.2
C9 C8 C10 107.9(2)
C9 C8 C11 106.4(2)
C10 C8 C11 108.1(2)
C9 C8 P1 108.71(19)
C10 C8 P1 112.0(2)
C11 C8 P1 113.4(2)
C8 C9 H9A 109.5
C8 C9 H9B 109.5
H9A C9 H9B 109.5
C8 C9 H9C 109.5
H9A C9 H9C 109.5
H9B C9 H9C 109.5
C8 C10 H10A 109.5
C8 C10 H10B 109.5
H10A C10 H10B 109.5
C8 C10 H10C 109.5
H10A C10 H10C 109.5
H10B C10 H10C 109.5
C8 C11 H11A 109.5
C8 C11 H11B 109.5
H11A C11 H11B 109.5
C8 C11 H11C 109.5
H11A C11 H11C 109.5
H11B C11 H11C 109.5
C14 C12 C13 107.0(2)
C14 C12 C15 107.3(2)
C13 C12 C15 110.4(2)
C14 C12 P1 109.03(19)
C13 C12 P1 109.11(19)
C15 C12 P1 113.7(2)
C12 C13 H13A 109.5
C12 C13 H13B 109.5
H13A C13 H13B 109.5
C12 C13 H13C 109.5
H13A C13 H13C 109.5
H13B C13 H13C 109.5
C12 C14 H14A 109.5
C12 C14 H14B 109.5
H14A C14 H14B 109.5
C12 C14 H14C 109.5
H14A C14 H14C 109.5
H14B C14 H14C 109.5
C12 C15 H15A 109.5
C12 C15 H15B 109.5
H15A C15 H15B 109.5
C12 C15 H15C 109.5
H15A C15 H15C 109.5
H15B C15 H15C 109.5
C19 C16 C18 106.3(2)
C19 C16 C17 107.4(2)
C18 C16 C17 110.5(2)
C19 C16 P2 108.87(19)
C18 C16 P2 110.16(19)
C17 C16 P2 113.3(2)
C16 C17 H17A 109.5
C16 C17 H17B 109.5
H17A C17 H17B 109.5
C16 C17 H17C 109.5
H17A C17 H17C 109.5
H17B C17 H17C 109.5
C16 C18 H18A 109.5
C16 C18 H18B 109.5
H18A C18 H18B 109.5
C16 C18 H18C 109.5
H18A C18 H18C 109.5
H18B C18 H18C 109.5
C16 C19 H19A 109.5
C16 C19 H19B 109.5
H19A C19 H19B 109.5
C16 C19 H19C 109.5
H19A C19 H19C 109.5
H19B C19 H19C 109.5
C21 C20 C22 106.7(2)
C21 C20 C23 107.5(2)
C22 C20 C23 108.7(2)
C21 C20 P2 108.70(19)
C22 C20 P2 114.3(2)
C23 C20 P2 110.7(2)
C20 C21 H21A 109.5
C20 C21 H21B 109.5
H21A C21 H21B 109.5
C20 C21 H21C 109.5
H21A C21 H21C 109.5
H21B C21 H21C 109.5
C20 C22 H22A 109.5
C20 C22 H22B 109.5
H22A C22 H22B 109.5
C20 C22 H22C 109.5
H22A C22 H22C 109.5
H22B C22 H22C 109.5
C20 C23 H23A 109.5
C20 C23 H23B 109.5
H23A C23 H23B 109.5
C20 C23 H23C 109.5
H23A C23 H23C 109.5
H23B C23 H23C 109.5
O3 C24 C25 113.3(2)
O3 C24 H24A 108.9
C25 C24 H24A 108.9
O3 C24 H24B 108.9
C25 C24 H24B 108.9
H24A C24 H24B 107.7
C26 C25 C30 118.1(3)
C26 C25 C24 121.4(3)
C30 C25 C24 120.5(3)
C25 C26 C27 120.3(3)
C25 C26 H26 119.8
C27 C26 H26 119.8
C28 C27 C26 121.1(3)
C28 C27 H27 119.5
C26 C27 H27 119.5
C27 C28 C29 118.7(3)
C27 C28 H28 120.6
C29 C28 H28 120.6
C30 C29 C28 120.0(3)
C30 C29 H29 120.0
C28 C29 H29 120.0
C29 C30 C25 121.8(3)
C29 C30 H30 119.1
C25 C30 H30 119.1
O1 C31 Mn1 177.7(2)
O2 C32 Mn1 175.0(2)

loop_
_geom_bond_atom_site_label_1
_geom_bond_atom_site_label_2
_geom_bond_distance
Mn1 C31 1.769(3)
Mn1 C32 1.776(3)
Mn1 O3 2.0130(18)
Mn1 N1 2.078(2)
Mn1 P2 2.3523(8)
Mn1 P1 2.3864(8)
P1 C1 1.855(3)
P1 C12 1.892(3)
P1 C8 1.928(3)
P2 C7 1.849(3)
P2 C16 1.898(3)
P2 C20 1.899(3)
O1 C31 1.170(3)
O2 C32 1.168(3)
O3 C24 1.380(3)
N1 C2 1.355(3)
N1 C6 1.357(3)
C1 C2 1.508(4)
C1 H1A 0.9900
C1 H1B 0.9900
C2 C3 1.384(4)
C3 C4 1.385(4)
C3 H3 0.9500
C4 C5 1.379(4)
C4 H4 0.9500
C5 C6 1.386(4)
C5 H5 0.9500
C6 C7 1.500(4)
C7 H7A 0.9900
C7 H7B 0.9900
C8 C9 1.536(4)
C8 C10 1.537(4)
C8 C11 1.543(4)
C9 H9A 0.9800
C9 H9B 0.9800
C9 H9C 0.9800
C10 H10A 0.9800
C10 H10B 0.9800
C10 H10C 0.9800
C11 H11A 0.9800
C11 H11B 0.9800
C11 H11C 0.9800
C12 C14 1.533(4)
C12 C13 1.538(4)
C12 C15 1.539(4)
C13 H13A 0.9800
C13 H13B 0.9800
C13 H13C 0.9800
C14 H14A 0.9800
C14 H14B 0.9800
C14 H14C 0.9800
C15 H15A 0.9800
C15 H15B 0.9800
C15 H15C 0.9800
C16 C19 1.530(4)
C16 C18 1.531(4)
C16 C17 1.536(4)
C17 H17A 0.9800
C17 H17B 0.9800
C17 H17C 0.9800
C18 H18A 0.9800
C18 H18B 0.9800
C18 H18C 0.9800
C19 H19A 0.9800
C19 H19B 0.9800
C19 H19C 0.9800
C20 C21 1.532(4)
C20 C22 1.539(4)
C20 C23 1.539(4)
C21 H21A 0.9800
C21 H21B 0.9800
C21 H21C 0.9800
C22 H22A 0.9800
C22 H22B 0.9800
C22 H22C 0.9800
C23 H23A 0.9800
C23 H23B 0.9800
C23 H23C 0.9800
C24 C25 1.528(4)
C24 H24A 0.9900
C24 H24B 0.9900
C25 C26 1.387(4)
C25 C30 1.387(4)
C26 C27 1.391(4)
C26 H26 0.9500
C27 C28 1.381(5)
C27 H27 0.9500
C28 C29 1.389(5)
C28 H28 0.9500
C29 C30 1.381(4)
C29 H29 0.9500
C30 H30 0.9500

loop_
_geom_torsion_atom_site_label_1
_geom_torsion_atom_site_label_2
_geom_torsion_atom_site_label_3
_geom_torsion_atom_site_label_4
_geom_torsion
C12 P1 C1 C2 171.88(19)
C8 P1 C1 C2 -75.4(2)
Mn1 P1 C1 C2 49.41(18)
C6 N1 C2 C3 -0.6(4)
Mn1 N1 C2 C3 177.7(2)
C6 N1 C2 C1 178.2(2)
Mn1 N1 C2 C1 -3.5(3)
P1 C1 C2 N1 -35.7(3)
P1 C1 C2 C3 143.1(2)
N1 C2 C3 C4 1.9(4)
C1 C2 C3 C4 -176.8(3)
C2 C3 C4 C5 -0.9(4)
C3 C4 C5 C6 -1.4(4)
C2 N1 C6 C5 -1.8(4)
Mn1 N1 C6 C5 179.9(2)
C2 N1 C6 C7 175.5(2)
Mn1 N1 C6 C7 -2.8(3)
C4 C5 C6 N1 2.8(4)
C4 C5 C6 C7 -174.4(3)
N1 C6 C7 P2 -30.2(3)
C5 C6 C7 P2 147.1(2)
C16 P2 C7 C6 168.02(19)
C20 P2 C7 C6 -80.1(2)
Mn1 P2 C7 C6 41.74(19)
C1 P1 C12 C14 -58.1(2)
C8 P1 C12 C14 -164.23(19)
Mn1 P1 C12 C14 45.2(2)
C1 P1 C12 C13 -174.6(2)
C8 P1 C12 C13 79.2(2)
Mn1 P1 C12 C13 -71.4(2)
C1 P1 C12 C15 61.6(2)
C8 P1 C12 C15 -44.6(2)
Mn1 P1 C12 C15 164.83(16)
C7 P2 C16 C19 -85.3(2)
C20 P2 C16 C19 166.33(19)
Mn1 P2 C16 C19 19.9(2)
C7 P2 C16 C18 158.5(2)
C20 P2 C16 C18 50.1(2)
Mn1 P2 C16 C18 -96.3(2)
C7 P2 C16 C17 34.2(2)
C20 P2 C16 C17 -74.2(2)
Mn1 P2 C16 C17 139.34(18)
C7 P2 C20 C21 52.4(2)
C16 P2 C20 C21 161.52(19)
Mn1 P2 C20 C21 -50.5(2)
C7 P2 C20 C22 -66.6(2)
C16 P2 C20 C22 42.5(3)
Mn1 P2 C20 C22 -169.46(18)
C7 P2 C20 C23 170.3(2)
C16 P2 C20 C23 -80.6(2)
Mn1 P2 C20 C23 67.4(2)
Mn1 O3 C24 C25 -179.61(17)
O3 C24 C25 C26 -13.9(4)
O3 C24 C25 C30 166.4(2)
C30 C25 C26 C27 0.0(4)
C24 C25 C26 C27 -179.7(3)
C25 C26 C27 C28 -0.3(5)
C26 C27 C28 C29 0.3(5)
C27 C28 C29 C30 0.0(5)
C28 C29 C30 C25 -0.3(5)
C26 C25 C30 C29 0.3(4)
C24 C25 C30 C29 180.0(3)
